data_1520911
loop_
_publ_author_name
'Bruls, R.J.'
'Loong, C.-K.'
'Metselaar, R.'
'Hintzen, H.T.'

_publ_section_title
;
 Anisotropic thermal expansion of Mg Si N2 from 10 to 300 K as measured by
 neutron diffraction
;
_journal_name_full 'Journal of Physics and Chemistry of Solids'
_journal_page_first 1285
_journal_page_last 1293
_journal_volume 61
_journal_year 2000
_chemical_formula_sum 'Mg N2 Si'
_chemical_name_systematic 'Mg Si N2'
_space_group_IT_number 33
_symmetry_space_group_name_Hall 'P 2c -2n'
_symmetry_space_group_name_H-M 'P n a 21'
_cell_angle_alpha 90
_cell_angle_beta 90
_cell_angle_gamma 90
_cell_formula_units_Z 4
_cell_length_a 5.27078
_cell_length_b 6.46916
_cell_length_c 4.98401
_cell_volume 169.942
_citation_journal_id_ASTM JPCSAW
_cod_data_source_file Bruls_JPCSAW_2000_1621.cif
_cod_data_source_block Mg1N2Si1
_cod_original_cell_volume 169.9424
_cod_original_formula_sum 'Mg1 N2 Si1'
_cod_database_code 1520911

loop_
_symmetry_equiv_pos_as_xyz
x,y,z
-x,-y,z+1/2
-x+1/2,y+1/2,z+1/2
x+1/2,-y+1/2,z

loop_
_atom_site_label
_atom_site_type_symbol
_atom_site_fract_x
_atom_site_fract_y
_atom_site_fract_z
_atom_site_occupancy
_atom_site_U_iso_or_equiv
N1 N-3 0.04855 0.09562 0.3472 1 0.0
N2 N-3 0.10859 0.65527 0.4102 1 0.0
Si1 Si+4 0.0693 0.1249 0 1 0.0
Mg1 Mg+2 0.08448 0.62255 -0.0134 1 0.0
